data_4319544
loop_
_publ_author_name
'Jos\'e Vicente'
'Mar\'ia Teresa Chicote'
'Sonia Huertas'
'Delia Bautista'
'Peter G. Jones'
'Axel K. Fischer'

_publ_section_title
;
 Mononuclear (Pd, Pt), Heterodinuclear (PdAg, PtAg), and Tetranuclear
 (Pd2Ag2, Pt2Ag2) 1,1-Ethylenedithiolato Complexes
;
_journal_name_full 'Inorganic Chemistry'
_journal_page_first 2051
_journal_page_last 2057
_journal_paper_doi 10.1021/ic000996e
_journal_volume 40
_journal_year 2001
_chemical_formula_sum 'C42 H36 O2 P2 Pt S2'
_chemical_formula_weight 893.86
_chemical_name_systematic
;
 ?
;
_space_group_IT_number 61
_symmetry_cell_setting orthorhombic
_symmetry_space_group_name_Hall '-P 2ac 2ab'
_symmetry_space_group_name_H-M 'P b c a'
_atom_sites_solution_hydrogens geom
_atom_sites_solution_primary Patterson
_atom_sites_solution_secondary difmap
_audit_creation_method SHELXL-97
_cell_angle_alpha 90.00
_cell_angle_beta 90.00
_cell_angle_gamma 90.00
_cell_formula_units_Z 8
_cell_length_a 19.290(3)
_cell_length_b 16.927(3)
_cell_length_c 22.475(3)
_cell_measurement_reflns_used 63
_cell_measurement_temperature 173(2)
_cell_measurement_theta_max 11.5
_cell_measurement_theta_min 2.5
_cell_volume 7339(2)
_computing_cell_refinement 'Siemens XSCANS'
_computing_data_collection 'Siemens XSCANS'
_computing_data_reduction 'Siemens XSCANS'
_computing_molecular_graphics 'Siemens XP'
_computing_publication_material SHELXL-97
_computing_structure_refinement 'SHELXL-97 (Sheldrick, 1997)'
_computing_structure_solution 'SHELXS-97 (Sheldrick, 1990)'
_diffrn_ambient_temperature 173(2)
_diffrn_measured_fraction_theta_full 0.998
_diffrn_measured_fraction_theta_max 0.998
_diffrn_measurement_device_type 'Siemens P4'
_diffrn_measurement_method \w-scans
_diffrn_radiation_monochromator graphite
_diffrn_radiation_source 'fine-focus sealed tube'
_diffrn_radiation_type MoK\a
_diffrn_radiation_wavelength 0.71073
_diffrn_reflns_av_R_equivalents 0.0430
_diffrn_reflns_av_sigmaI/netI 0.0848
_diffrn_reflns_limit_h_max 0
_diffrn_reflns_limit_h_min -22
_diffrn_reflns_limit_k_max 10
_diffrn_reflns_limit_k_min -20
_diffrn_reflns_limit_l_max 26
_diffrn_reflns_limit_l_min 0
_diffrn_reflns_number 10440
_diffrn_reflns_theta_full 25.00
_diffrn_reflns_theta_max 25.00
_diffrn_reflns_theta_min 3.01
_diffrn_standards_decay_% 0
_diffrn_standards_interval_count 247
_diffrn_standards_number 3
_exptl_absorpt_coefficient_mu 4.061
_exptl_absorpt_correction_T_max 0.960
_exptl_absorpt_correction_T_min 0.598
_exptl_absorpt_correction_type psi-scan
_exptl_crystal_colour yellow
_exptl_crystal_density_diffrn 1.618
_exptl_crystal_density_method 'not measured'
_exptl_crystal_description tablet
_exptl_crystal_F_000 3552
_exptl_crystal_size_max 0.40
_exptl_crystal_size_mid 0.40
_exptl_crystal_size_min 0.20
_refine_diff_density_max 1.242
_refine_diff_density_min -0.935
_refine_diff_density_rms 0.111
_refine_ls_extinction_method none
_refine_ls_goodness_of_fit_ref 0.786
_refine_ls_hydrogen_treatment 'rigid methyls, others riding'
_refine_ls_matrix_type full
_refine_ls_number_parameters 444
_refine_ls_number_reflns 6458
_refine_ls_number_restraints 88
_refine_ls_restrained_S_all 0.782
_refine_ls_R_factor_all 0.0768
_refine_ls_R_factor_gt 0.0307
_refine_ls_shift/su_max 0.001
_refine_ls_shift/su_mean 0.000
_refine_ls_structure_factor_coef Fsqd
_refine_ls_weighting_details 'calc w=1/[\s^2^(Fo^2^)+(0.0202P)^2^] where P=(Fo^2^+2Fc^2^)/3'
_refine_ls_weighting_scheme calc
_refine_ls_wR_factor_gt 0.0530
_refine_ls_wR_factor_ref 0.0592
_reflns_number_gt 3511
_reflns_number_total 6458
_reflns_threshold_expression >2sigma(I)
_cod_data_source_file ic000996e_2.cif
_cod_data_source_block hunch
_cod_depositor_comments
;
The following automatic conversions were performed:

'_exptl_absorpt_correction_type' tag value 'Psi-scans' was replaced
with 'psi-scan' value.

'_geom_angle_publ_flag' value 'Y' changed to
'y' according to the built-in table from CIF Core dictionary named
'cif_core.dic' version 2.4.1 from 2010-06-29 (32
times).

'_geom_bond_publ_flag' value 'Y' changed to 'y' according to
the built-in table from CIF Core dictionary named 'cif_core.dic'
version 2.4.1 from 2010-06-29 (19 times).

Automatic conversion script
Id: cif_fix_values 1646 2011-03-28 12:23:43Z adriana 
;
_cod_original_cell_volume 7338(2)
_cod_database_code 4319544

loop_
_symmetry_equiv_pos_as_xyz
'x, y, z'
'-x+1/2, -y, z+1/2'
'-x, y+1/2, -z+1/2'
'x+1/2, -y+1/2, -z'
'-x, -y, -z'
'x-1/2, y, -z-1/2'
'x, -y-1/2, z-1/2'
'-x-1/2, y-1/2, z'

loop_
_atom_site_label
_atom_site_type_symbol
_atom_site_fract_x
_atom_site_fract_y
_atom_site_fract_z
_atom_site_U_iso_or_equiv
_atom_site_adp_type
_atom_site_occupancy
_atom_site_symmetry_multiplicity
_atom_site_calc_flag
_atom_site_refinement_flags
_atom_site_disorder_assembly
_atom_site_disorder_group
Pt Pt 0.392835(9) 0.312641(11) 0.497881(13) 0.01522(6) Uani 1 1 d . . .
S1 S 0.34027(7) 0.43565(9) 0.48416(6) 0.0213(4) Uani 1 1 d . . .
S2 S 0.36466(8) 0.31860(10) 0.39705(6) 0.0214(3) Uani 1 1 d . . .
P1 P 0.44454(6) 0.19091(9) 0.49407(8) 0.0161(3) Uani 1 1 d . . .
P2 P 0.39759(8) 0.33151(9) 0.59878(7) 0.0178(4) Uani 1 1 d . . .
O1 O 0.2664(2) 0.5616(3) 0.4333(2) 0.0424(12) Uani 1 1 d U . .
O2 O 0.2322(3) 0.4280(4) 0.2826(2) 0.0691(18) Uani 1 1 d U . .
C1 C 0.3291(3) 0.4147(3) 0.4082(3) 0.0192(13) Uani 1 1 d U . .
C2 C 0.2980(3) 0.4603(4) 0.3668(3) 0.0212(13) Uani 1 1 d U . .
C3 C 0.2718(3) 0.5392(4) 0.3818(3) 0.0286(15) Uani 1 1 d U . .
C4 C 0.2538(4) 0.5935(4) 0.3314(3) 0.0412(18) Uani 1 1 d U . .
H4A H 0.2448 0.6466 0.3470 0.049 Uiso 1 1 calc R . .
H4B H 0.2123 0.5738 0.3110 0.049 Uiso 1 1 calc R . .
H4C H 0.2926 0.5956 0.3032 0.049 Uiso 1 1 calc R . .
C5 C 0.2896(4) 0.4317(4) 0.3045(3) 0.0346(16) Uani 1 1 d U . .
C6 C 0.3518(4) 0.4111(5) 0.2677(3) 0.058(2) Uani 1 1 d U . .
H6A H 0.3367 0.3904 0.2291 0.087 Uiso 1 1 calc R . .
H6B H 0.3793 0.3710 0.2884 0.087 Uiso 1 1 calc R . .
H6C H 0.3800 0.4585 0.2615 0.087 Uiso 1 1 calc R . .
C11 C 0.5368(2) 0.1947(3) 0.5125(2) 0.0179(13) Uani 1 1 d U . .
C12 C 0.5674(3) 0.2672(4) 0.5191(3) 0.0277(16) Uani 1 1 d U . .
H12 H 0.5405 0.3138 0.5145 0.033 Uiso 1 1 calc R . .
C13 C 0.6380(3) 0.2731(4) 0.5325(3) 0.0351(18) Uani 1 1 d U . .
H13 H 0.6591 0.3234 0.5371 0.042 Uiso 1 1 calc R . .
C14 C 0.6763(3) 0.2063(4) 0.5389(3) 0.0383(19) Uani 1 1 d U . .
H14 H 0.7237 0.2102 0.5500 0.046 Uiso 1 1 calc R . .
C15 C 0.6474(3) 0.1336(4) 0.5295(3) 0.0416(19) Uani 1 1 d U . .
H15 H 0.6750 0.0872 0.5324 0.050 Uiso 1 1 calc R . .
C16 C 0.5784(3) 0.1281(4) 0.5160(3) 0.0281(17) Uani 1 1 d U . .
H16 H 0.5587 0.0776 0.5088 0.034 Uiso 1 1 calc R . .
C21 C 0.3995(3) 0.1182(3) 0.5397(2) 0.0195(13) Uani 1 1 d U . .
C22 C 0.3276(3) 0.1227(4) 0.5392(3) 0.0321(16) Uani 1 1 d U . .
H22 H 0.3054 0.1620 0.5158 0.039 Uiso 1 1 calc R . .
C23 C 0.2877(3) 0.0709(4) 0.5722(3) 0.0391(18) Uani 1 1 d U . .
H23 H 0.2387 0.0757 0.5723 0.047 Uiso 1 1 calc R . .
C24 C 0.3189(4) 0.0128(4) 0.6047(3) 0.0382(17) Uani 1 1 d U . .
H24 H 0.2913 -0.0232 0.6269 0.046 Uiso 1 1 calc R . .
C25 C 0.3904(4) 0.0058(4) 0.6055(3) 0.0343(15) Uani 1 1 d U . .
H25 H 0.4118 -0.0346 0.6284 0.041 Uiso 1 1 calc R . .
C26 C 0.4310(3) 0.0586(4) 0.5727(3) 0.0265(16) Uani 1 1 d U . .
H26 H 0.4800 0.0536 0.5728 0.032 Uiso 1 1 calc R . .
C31 C 0.4468(3) 0.1473(4) 0.4201(3) 0.0202(13) Uani 1 1 d U . .
C32 C 0.4141(3) 0.0767(4) 0.4059(3) 0.0245(16) Uani 1 1 d U . .
H32 H 0.3880 0.0497 0.4355 0.029 Uiso 1 1 calc R . .
C33 C 0.4191(3) 0.0449(4) 0.3490(3) 0.0343(17) Uani 1 1 d U . .
H33 H 0.3978 -0.0044 0.3405 0.041 Uiso 1 1 calc R . .
C34 C 0.4540(3) 0.0838(4) 0.3052(3) 0.0385(18) Uani 1 1 d U . .
H34 H 0.4554 0.0630 0.2660 0.046 Uiso 1 1 calc R . .
C35 C 0.4869(4) 0.1530(5) 0.3184(3) 0.039(2) Uani 1 1 d U . .
H35 H 0.5124 0.1797 0.2883 0.046 Uiso 1 1 calc R . .
C36 C 0.4836(3) 0.1849(4) 0.3757(3) 0.0266(14) Uani 1 1 d U . .
H36 H 0.5068 0.2331 0.3841 0.032 Uiso 1 1 calc R . .
C41 C 0.3152(3) 0.3034(3) 0.6336(2) 0.0190(13) Uani 1 1 d U . .
C42 C 0.2559(3) 0.3032(4) 0.5984(3) 0.0255(14) Uani 1 1 d U . .
H42 H 0.2593 0.3152 0.5572 0.031 Uiso 1 1 calc R . .
C43 C 0.1928(3) 0.2858(4) 0.6228(3) 0.0350(18) Uani 1 1 d U . .
H43 H 0.1526 0.2863 0.5985 0.042 Uiso 1 1 calc R . .
C44 C 0.1868(3) 0.2674(4) 0.6826(3) 0.0324(17) Uani 1 1 d U . .
H44 H 0.1426 0.2561 0.6993 0.039 Uiso 1 1 calc R . .
C45 C 0.2460(3) 0.2657(4) 0.7184(3) 0.0300(16) Uani 1 1 d U . .
H45 H 0.2427 0.2505 0.7590 0.036 Uiso 1 1 calc R . .
C46 C 0.3096(3) 0.2864(3) 0.6942(3) 0.0210(14) Uani 1 1 d U . .
H46 H 0.3495 0.2890 0.7190 0.025 Uiso 1 1 calc R . .
C51 C 0.4642(3) 0.2811(3) 0.6430(2) 0.0189(13) Uani 1 1 d U . .
C52 C 0.5282(3) 0.3156(4) 0.6527(3) 0.0283(14) Uani 1 1 d U . .
H52 H 0.5357 0.3693 0.6421 0.034 Uiso 1 1 calc R . .
C53 C 0.5821(3) 0.2715(4) 0.6780(3) 0.0348(17) Uani 1 1 d U . .
H53 H 0.6266 0.2945 0.6831 0.042 Uiso 1 1 calc R . .
C54 C 0.5705(3) 0.1955(4) 0.6952(3) 0.0330(16) Uani 1 1 d U . .
H54 H 0.6069 0.1657 0.7126 0.040 Uiso 1 1 calc R . .
C55 C 0.5067(3) 0.1620(4) 0.6874(3) 0.0310(17) Uani 1 1 d U . .
H55 H 0.4991 0.1092 0.7002 0.037 Uiso 1 1 calc R . .
C56 C 0.4529(3) 0.2033(3) 0.6613(3) 0.0257(15) Uani 1 1 d U . .
H56 H 0.4089 0.1792 0.6559 0.031 Uiso 1 1 calc R . .
C61 C 0.4094(3) 0.4361(3) 0.6168(3) 0.0204(13) Uani 1 1 d U . .
C62 C 0.3702(3) 0.4739(3) 0.6594(3) 0.0226(14) Uani 1 1 d U . .
H62 H 0.3351 0.4457 0.6800 0.027 Uiso 1 1 calc R . .
C63 C 0.3817(3) 0.5524(4) 0.6722(3) 0.0333(16) Uani 1 1 d U . .
H63 H 0.3533 0.5787 0.7006 0.040 Uiso 1 1 calc R . .
C64 C 0.4336(4) 0.5924(4) 0.6445(3) 0.0425(19) Uani 1 1 d U . .
H64 H 0.4424 0.6459 0.6548 0.051 Uiso 1 1 calc R . .
C65 C 0.4735(3) 0.5562(4) 0.6014(3) 0.0343(16) Uani 1 1 d U . .
H65 H 0.5093 0.5847 0.5817 0.041 Uiso 1 1 calc R . .
C66 C 0.4608(3) 0.4779(3) 0.5874(3) 0.0253(15) Uani 1 1 d U . .
H66 H 0.4875 0.4526 0.5574 0.030 Uiso 1 1 calc R . .

loop_
_atom_site_aniso_label
_atom_site_aniso_U_11
_atom_site_aniso_U_22
_atom_site_aniso_U_33
_atom_site_aniso_U_23
_atom_site_aniso_U_13
_atom_site_aniso_U_12
Pt 0.01544(8) 0.01568(9) 0.01453(9) -0.00009(16) 0.00055(14) 0.00009(11)
S1 0.0278(7) 0.0207(7) 0.0153(9) -0.0009(6) -0.0023(6) 0.0045(7)
S2 0.0286(8) 0.0203(9) 0.0153(7) -0.0008(8) -0.0005(7) 0.0036(9)
P1 0.0140(5) 0.0175(6) 0.0168(8) -0.0014(10) 0.0009(7) -0.0021(6)
P2 0.0199(7) 0.0161(9) 0.0175(7) -0.0002(7) 0.0025(8) 0.0019(8)
O1 0.062(3) 0.031(3) 0.034(3) -0.008(3) -0.004(2) 0.013(3)
O2 0.061(3) 0.101(5) 0.045(3) -0.020(4) -0.029(3) 0.017(4)
C1 0.019(3) 0.015(3) 0.023(3) 0.000(3) 0.006(3) -0.004(3)
C2 0.019(3) 0.027(3) 0.018(3) 0.001(3) 0.000(2) -0.003(3)
C3 0.021(3) 0.027(4) 0.038(4) 0.005(3) -0.005(3) 0.001(3)
C4 0.048(4) 0.030(4) 0.046(4) 0.017(4) 0.003(4) 0.004(4)
C5 0.052(4) 0.025(4) 0.027(4) -0.003(3) -0.002(3) 0.004(4)
C6 0.074(5) 0.071(6) 0.029(4) -0.005(4) 0.008(4) 0.012(5)
C11 0.019(2) 0.027(3) 0.008(3) -0.001(3) 0.001(2) 0.001(2)
C12 0.022(3) 0.032(4) 0.030(4) -0.010(3) 0.006(3) -0.001(3)
C13 0.024(3) 0.044(4) 0.038(4) -0.013(4) 0.008(3) -0.015(3)
C14 0.012(3) 0.081(6) 0.022(3) -0.011(4) 0.002(3) 0.007(3)
C15 0.036(4) 0.049(5) 0.040(4) 0.012(4) -0.007(3) 0.017(4)
C16 0.032(3) 0.032(3) 0.020(4) 0.009(3) 0.004(3) 0.005(3)
C21 0.022(3) 0.022(3) 0.015(3) 0.007(2) 0.002(3) -0.003(3)
C22 0.031(3) 0.034(4) 0.031(4) -0.006(3) 0.007(3) 0.005(3)
C23 0.026(3) 0.051(5) 0.040(4) -0.001(4) 0.001(3) -0.009(3)
C24 0.048(4) 0.029(4) 0.038(4) 0.005(3) 0.012(4) -0.011(4)
C25 0.055(4) 0.023(4) 0.025(3) 0.003(3) 0.001(4) -0.001(4)
C26 0.033(4) 0.017(4) 0.029(4) 0.000(3) -0.004(3) 0.002(3)
C31 0.015(3) 0.024(3) 0.021(3) -0.003(3) -0.002(3) 0.002(3)
C32 0.024(4) 0.022(4) 0.027(3) -0.002(3) 0.000(3) 0.004(3)
C33 0.038(4) 0.029(4) 0.036(4) -0.013(3) -0.001(3) -0.001(3)
C34 0.036(4) 0.055(5) 0.024(4) -0.018(3) -0.010(3) 0.008(4)
C35 0.041(4) 0.055(5) 0.020(4) 0.002(4) 0.001(3) -0.007(4)
C36 0.031(3) 0.025(3) 0.024(3) -0.008(3) 0.003(3) -0.002(3)
C41 0.014(3) 0.022(3) 0.020(3) 0.004(3) 0.006(2) 0.004(3)
C42 0.023(3) 0.031(4) 0.022(3) -0.001(4) 0.003(2) -0.008(3)
C43 0.021(3) 0.048(5) 0.036(4) 0.004(4) -0.001(3) -0.005(3)
C44 0.022(3) 0.036(4) 0.039(4) -0.004(3) 0.015(3) -0.012(3)
C45 0.044(4) 0.024(4) 0.023(3) 0.000(3) 0.010(3) -0.005(3)
C46 0.027(3) 0.018(3) 0.018(3) -0.001(3) 0.000(3) 0.002(3)
C51 0.025(3) 0.025(3) 0.007(3) -0.001(3) 0.002(2) 0.005(3)
C52 0.029(3) 0.030(3) 0.026(3) 0.006(4) -0.002(3) -0.008(3)
C53 0.021(3) 0.049(4) 0.035(4) 0.002(4) -0.004(3) 0.001(3)
C54 0.033(3) 0.039(4) 0.027(3) -0.004(4) -0.009(3) 0.019(3)
C55 0.048(4) 0.017(4) 0.027(4) -0.003(3) 0.001(3) 0.013(3)
C56 0.032(3) 0.025(4) 0.020(3) 0.002(3) -0.003(3) 0.005(3)
C61 0.015(3) 0.020(3) 0.026(3) 0.005(3) -0.002(2) -0.001(3)
C62 0.031(3) 0.014(3) 0.022(3) 0.003(3) 0.003(3) 0.000(3)
C63 0.041(4) 0.019(3) 0.040(4) -0.010(3) 0.007(3) 0.002(3)
C64 0.063(5) 0.016(4) 0.048(5) -0.009(3) 0.010(4) -0.011(3)
C65 0.042(4) 0.024(3) 0.037(4) 0.004(3) 0.000(3) -0.011(3)
C66 0.028(3) 0.022(3) 0.026(4) -0.004(3) 0.003(3) 0.001(3)

loop_
_atom_type_symbol
_atom_type_description
_atom_type_scat_dispersion_real
_atom_type_scat_dispersion_imag
_atom_type_scat_source
C C 0.0033 0.0016 'International Tables Vol C Tables 4.2.6.8 and 6.1.1.4'
H H 0.0000 0.0000 'International Tables Vol C Tables 4.2.6.8 and 6.1.1.4'
O O 0.0106 0.0060 'International Tables Vol C Tables 4.2.6.8 and 6.1.1.4'
P P 0.1023 0.0942 'International Tables Vol C Tables 4.2.6.8 and 6.1.1.4'
S S 0.1246 0.1234 'International Tables Vol C Tables 4.2.6.8 and 6.1.1.4'
Pt Pt -1.7033 8.3905 'International Tables Vol C Tables 4.2.6.8 and 6.1.1.4'

loop_
_geom_angle_atom_site_label_1
_geom_angle_atom_site_label_2
_geom_angle_atom_site_label_3
_geom_angle
_geom_angle_site_symmetry_1
_geom_angle_site_symmetry_3
_geom_angle_publ_flag
P1 Pt P2 98.33(6) . . y
P1 Pt S2 95.97(6) . . y
P2 Pt S2 164.70(5) . . y
P1 Pt S1 170.27(6) . . y
P2 Pt S1 91.36(5) . . y
S2 Pt S1 74.46(5) . . y
C1 S1 Pt 90.09(19) . . y
C1 S2 Pt 89.6(2) . . y
C31 P1 C21 104.6(3) . . y
C31 P1 C11 101.4(2) . . y
C21 P1 C11 111.1(3) . . y
C31 P1 Pt 114.2(2) . . y
C21 P1 Pt 112.27(19) . . y
C11 P1 Pt 112.6(2) . . y
C61 P2 C41 105.4(3) . . y
C61 P2 C51 104.0(3) . . y
C41 P2 C51 104.8(3) . . y
C61 P2 Pt 110.99(19) . . y
C41 P2 Pt 110.55(19) . . y
C51 P2 Pt 119.95(18) . . y
C2 C1 S1 127.5(5) . . y
C2 C1 S2 126.6(5) . . y
S1 C1 S2 105.9(3) . . y
C1 C2 C3 121.0(6) . . y
C1 C2 C5 120.7(6) . . y
C3 C2 C5 118.2(6) . . y
O1 C3 C2 122.0(6) . . y
O1 C3 C4 120.3(6) . . y
C2 C3 C4 117.7(6) . . y
O2 C5 C2 119.9(6) . . y
O2 C5 C6 119.6(6) . . y
C2 C5 C6 120.4(6) . . y
C12 C11 C16 118.3(5) . . ?
C12 C11 P1 118.3(4) . . ?
C16 C11 P1 123.3(5) . . ?
C11 C12 C13 120.3(6) . . ?
C14 C13 C12 119.6(7) . . ?
C13 C14 C15 120.7(6) . . ?
C16 C15 C14 119.5(7) . . ?
C15 C16 C11 121.4(6) . . ?
C22 C21 C26 118.7(6) . . ?
C22 C21 P1 115.7(5) . . ?
C26 C21 P1 125.6(5) . . ?
C23 C22 C21 121.1(6) . . ?
C24 C23 C22 120.0(6) . . ?
C23 C24 C25 120.5(6) . . ?
C24 C25 C26 119.8(6) . . ?
C21 C26 C25 120.0(6) . . ?
C36 C31 C32 117.8(6) . . ?
C36 C31 P1 119.0(5) . . ?
C32 C31 P1 123.2(5) . . ?
C31 C32 C33 120.8(6) . . ?
C34 C33 C32 120.8(6) . . ?
C33 C34 C35 119.2(6) . . ?
C34 C35 C36 120.7(7) . . ?
C31 C36 C35 120.7(6) . . ?
C42 C41 C46 119.5(5) . . ?
C42 C41 P2 118.1(4) . . ?
C46 C41 P2 122.4(4) . . ?
C43 C42 C41 120.2(6) . . ?
C42 C43 C44 120.9(6) . . ?
C43 C44 C45 119.6(6) . . ?
C46 C45 C44 119.6(6) . . ?
C45 C46 C41 120.0(6) . . ?
C52 C51 C56 119.4(6) . . ?
C52 C51 P2 121.0(5) . . ?
C56 C51 P2 119.3(5) . . ?
C51 C52 C53 120.1(6) . . ?
C54 C53 C52 119.8(6) . . ?
C53 C54 C55 120.3(6) . . ?
C54 C55 C56 121.3(6) . . ?
C55 C56 C51 119.1(6) . . ?
C62 C61 C66 119.1(6) . . ?
C62 C61 P2 122.3(4) . . ?
C66 C61 P2 118.5(4) . . ?
C63 C62 C61 120.3(6) . . ?
C64 C63 C62 120.2(6) . . ?
C63 C64 C65 120.7(6) . . ?
C64 C65 C66 119.1(6) . . ?
C61 C66 C65 120.4(6) . . ?

loop_
_geom_bond_atom_site_label_1
_geom_bond_atom_site_label_2
_geom_bond_distance
_geom_bond_site_symmetry_2
_geom_bond_publ_flag
Pt P1 2.2909(14) . y
Pt P2 2.2920(16) . y
Pt S2 2.3326(15) . y
Pt S1 2.3363(15) . y
S1 C1 1.757(6) . y
S2 C1 1.783(6) . y
P1 C31 1.820(6) . y
P1 C21 1.823(5) . y
P1 C11 1.829(5) . y
P2 C61 1.830(6) . y
P2 C41 1.835(5) . y
P2 C51 1.835(6) . y
O1 C3 1.223(7) . y
O2 C5 1.213(7) . y
C1 C2 1.349(7) . y
C2 C3 1.467(8) . y
C2 C5 1.491(8) . y
C3 C4 1.500(8) . y
C5 C6 1.498(8) . y
C11 C12 1.370(7) . ?
C11 C16 1.386(7) . ?
C12 C13 1.399(7) . ?
C13 C14 1.358(9) . ?
C14 C15 1.369(9) . ?
C15 C16 1.367(8) . ?
C21 C22 1.391(8) . ?
C21 C26 1.391(8) . ?
C22 C23 1.382(8) . ?
C23 C24 1.364(9) . ?
C24 C25 1.384(9) . ?
C25 C26 1.399(8) . ?
C31 C36 1.379(8) . ?
C31 C32 1.388(8) . ?
C32 C33 1.392(8) . ?
C33 C34 1.361(9) . ?
C34 C35 1.365(9) . ?
C35 C36 1.398(8) . ?
C41 C42 1.390(7) . ?
C41 C46 1.398(7) . ?
C42 C43 1.368(8) . ?
C43 C44 1.384(8) . ?
C44 C45 1.396(8) . ?
C45 C46 1.387(7) . ?
C51 C52 1.383(7) . ?
C51 C56 1.396(7) . ?
C52 C53 1.400(8) . ?
C53 C54 1.362(9) . ?
C54 C55 1.367(9) . ?
C55 C56 1.381(8) . ?
C61 C62 1.379(8) . ?
C61 C66 1.385(7) . ?
C62 C63 1.378(8) . ?
C63 C64 1.359(8) . ?
C64 C65 1.381(9) . ?
C65 C66 1.386(8) . ?

loop_
_geom_hbond_atom_site_label_D
_geom_hbond_atom_site_label_H
_geom_hbond_atom_site_label_A
_geom_hbond_distance_DH
_geom_hbond_distance_HA
_geom_hbond_distance_DA
_geom_hbond_angle_DHA
_geom_hbond_site_symmetry_A
C13 H13 O1 0.95 2.51 3.438(8) 165.8 5_666
C63 H63 O2 0.95 2.48 3.330(8) 149.5 2_565
